data_7131603
loop_
_publ_author_name
'Kong, Lingheng'
'Han, Xi'
'Hu, Panjie'
'Wang, Fen'
'Li, Xingwei'

_publ_section_title
;
 Three-component regioselective carboamidation of 1,3-enynes <i>via</i>
 rhodium(III)-catalyzed C-H activation.
;
_journal_issue 44
_journal_name_full 'Chemical communications (Cambridge, England)'
_journal_page_first 6690
_journal_page_last 6693
_journal_paper_doi 10.1039/d3cc01666h
_journal_volume 59
_journal_year 2023
_chemical_absolute_configuration ad
_chemical_formula_moiety 'C28 H28 N4 O'
_chemical_formula_sum 'C28 H28 N4 O'
_chemical_formula_weight 436.54
_space_group_crystal_system monoclinic
_space_group_IT_number 4
_space_group_name_Hall 'P 2yb'
_space_group_name_H-M_alt 'P 1 21 1'
_atom_sites_solution_hydrogens mixed
_atom_sites_solution_primary dual
_audit_creation_date 2021-01-18
_audit_creation_method
;
Olex2 1.3
(compiled 2020.11.12 svn.r5f609507 for OlexSys, GUI svn.r6226)
;
_audit_update_record
;
2023-02-02 deposited with the CCDC.	2023-05-02 downloaded from the CCDC.
;
_cell_angle_alpha 90
_cell_angle_beta 107.946(4)
_cell_angle_gamma 90
_cell_formula_units_Z 2
_cell_length_a 9.9949(13)
_cell_length_b 8.8643(11)
_cell_length_c 14.6922(19)
_cell_measurement_reflns_used 9908
_cell_measurement_temperature 211.0
_cell_measurement_theta_max 68.248
_cell_measurement_theta_min 3.162
_cell_volume 1238.4(3)
_computing_cell_refinement 'SAINT V8.40A (?, 2016)'
_computing_data_reduction 'SAINT V8.40A (?, 2016)'
_computing_molecular_graphics 'Olex2 1.3 (Dolomanov et al., 2009)'
_computing_publication_material 'Olex2 1.3 (Dolomanov et al., 2009)'
_computing_structure_refinement 'SHELXL 2018/3 (Sheldrick, 2015)'
_computing_structure_solution 'SHELXT 2018/2 (Sheldrick, 2018)'
_diffrn_ambient_temperature 211.0
_diffrn_measured_fraction_theta_full 0.992
_diffrn_measured_fraction_theta_max 0.981
_diffrn_measurement_device_type 'Bruker APEX-II CCD'
_diffrn_measurement_method '\f and \w scans'
_diffrn_radiation_type CuK\a
_diffrn_radiation_wavelength 1.54178
_diffrn_reflns_av_R_equivalents 0.0832
_diffrn_reflns_av_unetI/netI 0.0935
_diffrn_reflns_Laue_measured_fraction_full 0.992
_diffrn_reflns_Laue_measured_fraction_max 0.981
_diffrn_reflns_limit_h_max 12
_diffrn_reflns_limit_h_min -11
_diffrn_reflns_limit_k_max 9
_diffrn_reflns_limit_k_min -10
_diffrn_reflns_limit_l_max 17
_diffrn_reflns_limit_l_min -17
_diffrn_reflns_number 15593
_diffrn_reflns_point_group_measured_fraction_full 0.954
_diffrn_reflns_point_group_measured_fraction_max 0.940
_diffrn_reflns_theta_full 67.679
_diffrn_reflns_theta_max 68.739
_diffrn_reflns_theta_min 3.162
_diffrn_source_current 50.0
_diffrn_source_power 2.5
_diffrn_source_voltage 50.0
_diffrn_standards_number 0
_exptl_absorpt_coefficient_mu 0.570
_exptl_absorpt_correction_T_max 0.7531
_exptl_absorpt_correction_T_min 0.6364
_exptl_absorpt_correction_type multi-scan
_exptl_absorpt_process_details
;
SADABS-2016/2 (Bruker,2016/2) was used for absorption correction.
wR2(int) was 0.1218 before and 0.0740 after correction.
The Ratio of minimum to maximum transmission is 0.8450.
The \l/2 correction factor is Not present.
;
_exptl_crystal_colour 'clear light colourless'
_exptl_crystal_colour_lustre clear
_exptl_crystal_colour_modifier light
_exptl_crystal_colour_primary colourless
_exptl_crystal_density_diffrn 1.171
_exptl_crystal_description block
_exptl_crystal_F_000 464
_exptl_crystal_size_max 0.5
_exptl_crystal_size_mid 0.4
_exptl_crystal_size_min 0.3
_refine_diff_density_max 0.334
_refine_diff_density_min -0.415
_refine_diff_density_rms 0.088
_refine_ls_abs_structure_details
;
 Flack x determined using 1321 quotients [(I+)-(I-)]/[(I+)+(I-)]
 (Parsons, Flack and Wagner, Acta Cryst. B69 (2013) 249-259).
;
_refine_ls_abs_structure_Flack 0.29(13)
_refine_ls_extinction_method none
_refine_ls_goodness_of_fit_ref 1.142
_refine_ls_hydrogen_treatment mixed
_refine_ls_matrix_type full
_refine_ls_number_parameters 308
_refine_ls_number_reflns 4310
_refine_ls_number_restraints 1
_refine_ls_restrained_S_all 1.142
_refine_ls_R_factor_all 0.1052
_refine_ls_R_factor_gt 0.0350
_refine_ls_shift/su_max 0.000
_refine_ls_shift/su_mean 0.000
_refine_ls_structure_factor_coef Fsqd
_refine_ls_weighting_details 'w=1/[\s^2^(Fo^2^)+(0.0668P)^2^+0.1059P] where P=(Fo^2^+2Fc^2^)/3'
_refine_ls_weighting_scheme calc
_refine_ls_wR_factor_gt 0.0963
_refine_ls_wR_factor_ref 0.1299
_reflns_Friedel_coverage 0.791
_reflns_Friedel_fraction_full 0.910
_reflns_Friedel_fraction_max 0.893
_reflns_number_gt 3412
_reflns_number_total 4310
_reflns_threshold_expression 'I > 2\s(I)'
_cod_data_source_file d3cc01666h2.cif
_cod_data_source_block s_CCDC1
_cod_depositor_comments 'Adding full bibliography for 7131602--7131603.cif.'
_cod_database_code 7131603
_shelx_shelxl_version_number 2018/3
_shelx_space_group_comment
;
The symmetry employed for this shelxl refinement is uniquely defined
by the following loop, which should always be used as a source of
symmetry information in preference to the above space-group names.
They are only intended as comments.
;
_shelx_estimated_absorpt_t_max 0.848
_shelx_estimated_absorpt_t_min 0.764
_olex2_refinement_description
;
1. Fixed Uiso
 At 1.2 times of:
  All C(H) groups, All C(H,H) groups, All N(H) groups
 At 1.5 times of:
  All C(H,H,H) groups
2.a Ternary CH refined with riding coordinates:
 C4(H4A)
2.b Secondary CH2 refined with riding coordinates:
 C6(H6A,H6B), C7(H7A,H7B)
2.c Aromatic/amide H refined with riding coordinates:
 N4(H4), C8(H8), C12(H12), C14(H14), C16(H16), C20(H20), C26(H26), C15(H15),
 C17(H17), C9(H9), C19(H19), C5(H5), C11(H11), C23(H23), C13(H13)
2.d Idealised Me refined as rotating group:
 C3(H3A,H3B,H3C), C27(H27A,H27B,H27C)
;
_olex2_submission_special_instructions 'No special instructions were received'

loop_
_space_group_symop_operation_xyz
'x, y, z'
'-x, y+1/2, -z'

loop_
_atom_site_label
_atom_site_type_symbol
_atom_site_fract_x
_atom_site_fract_y
_atom_site_fract_z
_atom_site_U_iso_or_equiv
_atom_site_adp_type
_atom_site_occupancy
_atom_site_site_symmetry_order
_atom_site_calc_flag
_atom_site_refinement_flags_posn
_atom_site_refinement_flags_adp
_atom_site_refinement_flags_occupancy
_atom_site_disorder_assembly
_atom_site_disorder_group
O1 O 0.4263(2) 0.2637(2) 0.43730(15) 0.0438(6) Uani 1 1 d . . . . .
N1 N 0.8846(3) 0.6179(3) 0.21487(17) 0.0362(6) Uani 1 1 d . . . . .
N4 N 0.5581(3) 0.4746(3) 0.48063(18) 0.0370(6) Uani 1 1 d . . . . .
H4 H 0.561322 0.566450 0.502085 0.044 Uiso 1 1 calc R U . . .
N2 N 0.9899(3) 0.4061(3) 0.3006(2) 0.0455(7) Uani 1 1 d . . . . .
C1 C 0.7800(3) 0.6329(3) 0.2601(2) 0.0336(7) Uani 1 1 d . . . . .
N3 N 1.0327(3) 0.4727(4) 0.1554(2) 0.0540(8) Uani 1 1 d . . . . .
C4 C 0.6799(3) 0.4154(3) 0.4572(2) 0.0340(7) Uani 1 1 d . . . . .
H4A H 0.649484 0.324121 0.417351 0.041 Uiso 1 1 calc R U . . .
C6 C 0.6752(3) 0.3678(3) 0.2513(2) 0.0372(7) Uani 1 1 d . . . . .
H6A H 0.704985 0.278236 0.291558 0.045 Uiso 1 1 calc R U . . .
H6B H 0.714312 0.360703 0.197951 0.045 Uiso 1 1 calc R U . . .
C8 C 0.7300(3) 0.5293(3) 0.3987(2) 0.0366(7) Uani 1 1 d . . . . .
H8 H 0.761973 0.622696 0.427566 0.044 Uiso 1 1 calc R U . . .
C10 C 0.7328(3) 0.5085(3) 0.3099(2) 0.0354(7) Uani 1 1 d . . . . .
C12 C 0.4219(4) 0.2195(4) 0.0595(2) 0.0462(8) Uani 1 1 d . . . . .
H12 H 0.432373 0.305150 0.024543 0.055 Uiso 1 1 calc R U . . .
C14 C 0.4375(3) 0.0989(4) 0.2078(2) 0.0447(8) Uani 1 1 d . . . . .
H14 H 0.459756 0.102183 0.274768 0.054 Uiso 1 1 calc R U . . .
C16 C 0.7221(3) 0.7732(3) 0.2406(2) 0.0392(7) Uani 1 1 d . . . . .
H16 H 0.649054 0.811802 0.261630 0.047 Uiso 1 1 calc R U . . .
C18 C 0.4555(3) 0.2283(3) 0.1587(2) 0.0386(7) Uani 1 1 d . . . . .
C20 C 1.0714(4) 0.2834(4) 0.3062(3) 0.0502(9) Uani 1 1 d . . . . .
H20 H 1.083879 0.217058 0.358098 0.060 Uiso 1 1 calc R U . . .
C22 C 0.8922(3) 0.7539(3) 0.1671(2) 0.0388(7) Uani 1 1 d . . . . .
C24 C 0.4420(3) 0.3933(3) 0.4704(2) 0.0388(7) Uani 1 1 d . . . . .
C26 C 0.3732(4) 0.0862(4) 0.0118(3) 0.0557(10) Uani 1 1 d . . . . .
H26 H 0.352316 0.081650 -0.055039 0.067 Uiso 1 1 calc R U . . .
C28 C 0.7989(3) 0.3701(3) 0.5457(2) 0.0433(8) Uani 1 1 d . . . . .
C7 C 0.5139(3) 0.3712(3) 0.2120(2) 0.0420(8) Uani 1 1 d . . . . .
H7A H 0.475084 0.384532 0.265112 0.050 Uiso 1 1 calc R U . . .
H7B H 0.484461 0.457633 0.168817 0.050 Uiso 1 1 calc R U . . .
C15 C 0.3876(4) -0.0338(4) 0.1602(3) 0.0520(9) Uani 1 1 d . . . . .
H15 H 0.375724 -0.119538 0.194563 0.062 Uiso 1 1 calc R U . . .
C2 C 0.9744(3) 0.4917(3) 0.2245(2) 0.0374(7) Uani 1 1 d . . . . .
C17 C 0.9789(4) 0.7980(4) 0.1140(2) 0.0460(8) Uani 1 1 d . . . . .
H17 H 1.046595 0.732007 0.103944 0.055 Uiso 1 1 calc R U . . .
C9 C 0.7739(4) 0.9969(4) 0.1417(3) 0.0489(9) Uani 1 1 d . . . . .
H9 H 0.705245 1.062960 0.150439 0.059 Uiso 1 1 calc R U . . .
C19 C 0.8590(4) 1.0398(4) 0.0887(3) 0.0520(9) Uani 1 1 d . . . . .
H19 H 0.847838 1.135823 0.060301 0.062 Uiso 1 1 calc R U . . .
C5 C 0.3550(4) -0.0403(4) 0.0615(3) 0.0557(10) Uani 1 1 d . . . . .
H5 H 0.320783 -0.130167 0.028671 0.067 Uiso 1 1 calc R U . . .
C21 C 0.7916(3) 0.8518(3) 0.1828(2) 0.0389(7) Uani 1 1 d . . . . .
C11 C 0.9623(4) 0.9422(4) 0.0765(3) 0.0531(9) Uani 1 1 d . . . . .
H11 H 1.021699 0.975614 0.041948 0.064 Uiso 1 1 calc R U . . .
C23 C 1.1364(4) 0.2521(4) 0.2396(3) 0.0569(10) Uani 1 1 d . . . . .
H23 H 1.193129 0.166043 0.244400 0.068 Uiso 1 1 calc R U . . .
C3 C 0.3294(4) 0.4707(4) 0.5005(3) 0.0504(9) Uani 1 1 d . . . . .
H3A H 0.247868 0.487052 0.445007 0.076 Uiso 1 1 calc R U . . .
H3B H 0.364216 0.567043 0.529598 0.076 Uiso 1 1 calc R U . . .
H3C H 0.303143 0.408247 0.546500 0.076 Uiso 1 1 calc R U . . .
C25 C 0.7923(5) 0.3871(5) 0.6332(3) 0.0619(11) Uani 1 1 d . . . . .
C13 C 1.1158(4) 0.3508(5) 0.1655(3) 0.0613(11) Uani 1 1 d . . . . .
H13 H 1.161591 0.332788 0.119493 0.074 Uiso 1 1 calc R U . . .
C27 C 0.9256(4) 0.3051(5) 0.5255(3) 0.0591(10) Uani 1 1 d . . . . .
H27A H 0.899869 0.211600 0.490079 0.089 Uiso 1 1 calc R U . . .
H27B H 0.998498 0.285345 0.585381 0.089 Uiso 1 1 calc R U . . .
H27C H 0.960307 0.376297 0.487926 0.089 Uiso 1 1 calc R U . . .
H25A H 0.874(4) 0.354(5) 0.694(3) 0.063(11) Uiso 1 1 d . . . . .
H25B H 0.711(5) 0.428(5) 0.642(3) 0.066(13) Uiso 1 1 d . . . . .

loop_
_atom_site_aniso_label
_atom_site_aniso_U_11
_atom_site_aniso_U_22
_atom_site_aniso_U_33
_atom_site_aniso_U_23
_atom_site_aniso_U_13
_atom_site_aniso_U_12
O1 0.0503(13) 0.0301(10) 0.0479(13) 0.0004(9) 0.0104(10) -0.0036(9)
N1 0.0372(14) 0.0393(12) 0.0336(13) 0.0014(10) 0.0131(11) 0.0041(10)
N4 0.0408(15) 0.0300(11) 0.0415(14) -0.0029(10) 0.0148(11) -0.0004(9)
N2 0.0438(16) 0.0450(15) 0.0461(16) 0.0034(11) 0.0118(12) 0.0107(11)
C1 0.0310(16) 0.0406(15) 0.0301(15) -0.0014(11) 0.0107(12) 0.0006(11)
N3 0.0560(19) 0.0637(18) 0.0470(17) 0.0073(14) 0.0226(14) 0.0199(14)
C4 0.0365(17) 0.0308(13) 0.0362(16) -0.0029(10) 0.0135(12) -0.0011(10)
C6 0.0375(17) 0.0366(14) 0.0354(16) -0.0048(12) 0.0080(12) 0.0018(11)
C8 0.0419(18) 0.0306(13) 0.0353(17) -0.0027(11) 0.0087(13) 0.0003(11)
C10 0.0318(16) 0.0332(14) 0.0383(18) 0.0020(11) 0.0067(12) 0.0040(11)
C12 0.0412(19) 0.0528(18) 0.0395(18) -0.0014(14) 0.0051(14) 0.0073(13)
C14 0.0400(18) 0.0515(17) 0.0415(18) -0.0022(14) 0.0108(14) -0.0004(13)
C16 0.0393(17) 0.0365(14) 0.0408(17) -0.0020(13) 0.0108(13) 0.0039(12)
C18 0.0333(17) 0.0437(16) 0.0356(16) -0.0025(12) 0.0059(12) 0.0038(12)
C20 0.043(2) 0.0509(18) 0.053(2) 0.0022(16) 0.0095(16) 0.0131(15)
C22 0.0414(18) 0.0417(16) 0.0306(15) 0.0005(12) 0.0074(13) -0.0037(13)
C24 0.0444(17) 0.0312(14) 0.0366(16) 0.0054(12) 0.0062(13) -0.0009(12)
C26 0.055(2) 0.062(2) 0.0399(19) -0.0128(16) 0.0002(16) 0.0054(17)
C28 0.0440(19) 0.0411(16) 0.0417(18) 0.0041(13) 0.0085(14) 0.0023(13)
C7 0.0386(18) 0.0401(15) 0.0431(17) -0.0038(13) 0.0063(13) 0.0019(12)
C15 0.043(2) 0.0461(18) 0.066(2) -0.0017(16) 0.0147(17) -0.0031(14)
C2 0.0311(17) 0.0427(15) 0.0370(17) -0.0046(12) 0.0084(13) 0.0037(11)
C17 0.045(2) 0.0554(19) 0.0372(17) -0.0001(14) 0.0121(14) -0.0037(14)
C9 0.057(2) 0.0369(16) 0.049(2) 0.0033(14) 0.0111(16) -0.0006(14)
C19 0.060(2) 0.0463(18) 0.051(2) 0.0095(15) 0.0186(18) -0.0054(15)
C5 0.046(2) 0.053(2) 0.062(2) -0.0190(18) 0.0083(17) -0.0037(15)
C21 0.0420(18) 0.0376(15) 0.0355(16) -0.0004(12) 0.0096(13) -0.0004(12)
C11 0.057(2) 0.059(2) 0.0437(19) 0.0033(16) 0.0160(17) -0.0121(16)
C23 0.046(2) 0.061(2) 0.060(2) -0.0026(18) 0.0110(17) 0.0229(16)
C3 0.048(2) 0.0403(16) 0.065(2) -0.0025(15) 0.0210(17) -0.0025(13)
C25 0.061(3) 0.077(2) 0.042(2) 0.0002(19) 0.0072(18) 0.016(2)
C13 0.052(2) 0.079(3) 0.056(2) -0.0007(19) 0.0227(18) 0.0266(19)
C27 0.045(2) 0.071(2) 0.060(2) 0.0183(18) 0.0133(17) 0.0166(17)

loop_
_atom_type_symbol
_atom_type_description
_atom_type_scat_dispersion_real
_atom_type_scat_dispersion_imag
_atom_type_scat_source
C C 0.0181 0.0091 'International Tables Vol C Tables 4.2.6.8 and 6.1.1.4'
H H 0.0000 0.0000 'International Tables Vol C Tables 4.2.6.8 and 6.1.1.4'
N N 0.0311 0.0180 'International Tables Vol C Tables 4.2.6.8 and 6.1.1.4'
O O 0.0492 0.0322 'International Tables Vol C Tables 4.2.6.8 and 6.1.1.4'

loop_
_geom_angle_atom_site_label_1
_geom_angle_atom_site_label_2
_geom_angle_atom_site_label_3
_geom_angle
_geom_angle_site_symmetry_1
_geom_angle_site_symmetry_3
_geom_angle_publ_flag
C1 N1 C22 108.4(2) . . ?
C1 N1 C2 124.7(3) . . ?
C22 N1 C2 126.7(3) . . ?
C4 N4 H4 118.7 . . ?
C24 N4 H4 118.7 . . ?
C24 N4 C4 122.6(2) . . ?
C2 N2 C20 115.3(3) . . ?
N1 C1 C10 124.1(2) . . ?
C16 C1 N1 108.5(3) . . ?
C16 C1 C10 127.1(3) . . ?
C2 N3 C13 114.8(3) . . ?
N4 C4 H4A 107.8 . . ?
N4 C4 C8 110.0(2) . . ?
N4 C4 C28 112.5(3) . . ?
C8 C4 H4A 107.8 . . ?
C8 C4 C28 110.7(2) . . ?
C28 C4 H4A 107.8 . . ?
H6A C6 H6B 108.0 . . ?
C10 C6 H6A 109.3 . . ?
C10 C6 H6B 109.3 . . ?
C10 C6 C7 111.5(2) . . ?
C7 C6 H6A 109.3 . . ?
C7 C6 H6B 109.3 . . ?
C4 C8 H8 117.3 . . ?
C10 C8 C4 125.4(2) . . ?
C10 C8 H8 117.3 . . ?
C1 C10 C6 116.9(3) . . ?
C8 C10 C1 119.4(2) . . ?
C8 C10 C6 123.4(3) . . ?
C18 C12 H12 119.6 . . ?
C26 C12 H12 119.6 . . ?
C26 C12 C18 120.7(3) . . ?
C18 C14 H14 119.3 . . ?
C15 C14 H14 119.3 . . ?
C15 C14 C18 121.5(3) . . ?
C1 C16 H16 125.8 . . ?
C1 C16 C21 108.3(3) . . ?
C21 C16 H16 125.8 . . ?
C12 C18 C14 117.8(3) . . ?
C12 C18 C7 121.3(3) . . ?
C14 C18 C7 120.8(3) . . ?
N2 C20 H20 118.8 . . ?
N2 C20 C23 122.3(3) . . ?
C23 C20 H20 118.8 . . ?
C17 C22 N1 131.2(3) . . ?
C17 C22 C21 121.5(3) . . ?
C21 C22 N1 107.3(3) . . ?
O1 C24 N4 123.1(3) . . ?
O1 C24 C3 121.7(3) . . ?
N4 C24 C3 115.2(3) . . ?
C12 C26 H26 119.7 . . ?
C5 C26 C12 120.6(3) . . ?
C5 C26 H26 119.7 . . ?
C25 C28 C4 122.9(3) . . ?
C25 C28 C27 122.4(3) . . ?
C27 C28 C4 114.7(3) . . ?
C6 C7 H7A 109.2 . . ?
C6 C7 H7B 109.2 . . ?
C18 C7 C6 111.8(2) . . ?
C18 C7 H7A 109.2 . . ?
C18 C7 H7B 109.2 . . ?
H7A C7 H7B 107.9 . . ?
C14 C15 H15 120.1 . . ?
C14 C15 C5 119.8(3) . . ?
C5 C15 H15 120.1 . . ?
N2 C2 N1 116.4(3) . . ?
N2 C2 N3 127.6(3) . . ?
N3 C2 N1 116.0(3) . . ?
C22 C17 H17 121.1 . . ?
C11 C17 C22 117.7(4) . . ?
C11 C17 H17 121.1 . . ?
C19 C9 H9 120.7 . . ?
C19 C9 C21 118.5(3) . . ?
C21 C9 H9 120.7 . . ?
C9 C19 H19 119.6 . . ?
C9 C19 C11 120.9(3) . . ?
C11 C19 H19 119.6 . . ?
C26 C5 C15 119.6(3) . . ?
C26 C5 H5 120.2 . . ?
C15 C5 H5 120.2 . . ?
C22 C21 C16 107.5(3) . . ?
C22 C21 C9 119.8(3) . . ?
C9 C21 C16 132.7(3) . . ?
C17 C11 C19 121.5(4) . . ?
C17 C11 H11 119.2 . . ?
C19 C11 H11 119.2 . . ?
C20 C23 H23 121.4 . . ?
C13 C23 C20 117.1(3) . . ?
C13 C23 H23 121.4 . . ?
C24 C3 H3A 109.5 . . ?
C24 C3 H3B 109.5 . . ?
C24 C3 H3C 109.5 . . ?
H3A C3 H3B 109.5 . . ?
H3A C3 H3C 109.5 . . ?
H3B C3 H3C 109.5 . . ?
C28 C25 H25A 123(2) . . ?
C28 C25 H25B 119(3) . . ?
H25A C25 H25B 118(3) . . ?
N3 C13 C23 122.8(4) . . ?
N3 C13 H13 118.6 . . ?
C23 C13 H13 118.6 . . ?
C28 C27 H27A 109.5 . . ?
C28 C27 H27B 109.5 . . ?
C28 C27 H27C 109.5 . . ?
H27A C27 H27B 109.5 . . ?
H27A C27 H27C 109.5 . . ?
H27B C27 H27C 109.5 . . ?

loop_
_geom_bond_atom_site_label_1
_geom_bond_atom_site_label_2
_geom_bond_distance
_geom_bond_site_symmetry_2
_geom_bond_publ_flag
O1 C24 1.238(4) . ?
N1 C1 1.407(4) . ?
N1 C22 1.409(4) . ?
N1 C2 1.414(4) . ?
N4 H4 0.8700 . ?
N4 C4 1.461(4) . ?
N4 C24 1.334(4) . ?
N2 C20 1.346(4) . ?
N2 C2 1.320(4) . ?
C1 C10 1.480(4) . ?
C1 C16 1.364(4) . ?
N3 C2 1.328(4) . ?
N3 C13 1.343(5) . ?
C4 H4A 0.9900 . ?
C4 C8 1.508(4) . ?
C4 C28 1.521(4) . ?
C6 H6A 0.9800 . ?
C6 H6B 0.9800 . ?
C6 C10 1.524(4) . ?
C6 C7 1.537(4) . ?
C8 H8 0.9400 . ?
C8 C10 1.326(4) . ?
C12 H12 0.9400 . ?
C12 C18 1.394(4) . ?
C12 C26 1.384(5) . ?
C14 H14 0.9400 . ?
C14 C18 1.396(5) . ?
C14 C15 1.381(5) . ?
C16 H16 0.9400 . ?
C16 C21 1.433(4) . ?
C18 C7 1.509(4) . ?
C20 H20 0.9400 . ?
C20 C23 1.361(5) . ?
C22 C17 1.389(5) . ?
C22 C21 1.400(4) . ?
C24 C3 1.497(5) . ?
C26 H26 0.9400 . ?
C26 C5 1.380(6) . ?
C28 C25 1.317(5) . ?
C28 C27 1.502(5) . ?
C7 H7A 0.9800 . ?
C7 H7B 0.9800 . ?
C15 H15 0.9400 . ?
C15 C5 1.385(5) . ?
C17 H17 0.9400 . ?
C17 C11 1.382(5) . ?
C9 H9 0.9400 . ?
C9 C19 1.372(5) . ?
C9 C21 1.409(4) . ?
C19 H19 0.9400 . ?
C19 C11 1.400(6) . ?
C5 H5 0.9400 . ?
C11 H11 0.9400 . ?
C23 H23 0.9400 . ?
C23 C13 1.361(5) . ?
C3 H3A 0.9700 . ?
C3 H3B 0.9700 . ?
C3 H3C 0.9700 . ?
C25 H25A 1.05(4) . ?
C25 H25B 0.94(5) . ?
C13 H13 0.9400 . ?
C27 H27A 0.9700 . ?
C27 H27B 0.9700 . ?
C27 H27C 0.9700 . ?

loop_
_geom_torsion_atom_site_label_1
_geom_torsion_atom_site_label_2
_geom_torsion_atom_site_label_3
_geom_torsion_atom_site_label_4
_geom_torsion
_geom_torsion_site_symmetry_1
_geom_torsion_site_symmetry_2
_geom_torsion_site_symmetry_3
_geom_torsion_site_symmetry_4
_geom_torsion_publ_flag
N1 C1 C10 C6 -58.0(4) . . . . ?
N1 C1 C10 C8 128.2(3) . . . . ?
N1 C1 C16 C21 -0.8(3) . . . . ?
N1 C22 C17 C11 -179.0(3) . . . . ?
N1 C22 C21 C16 -0.2(3) . . . . ?
N1 C22 C21 C9 -179.0(3) . . . . ?
N4 C4 C8 C10 -117.6(3) . . . . ?
N4 C4 C28 C25 -1.7(5) . . . . ?
N4 C4 C28 C27 178.6(3) . . . . ?
N2 C20 C23 C13 0.0(6) . . . . ?
C1 N1 C22 C17 178.6(3) . . . . ?
C1 N1 C22 C21 -0.3(3) . . . . ?
C1 N1 C2 N2 -20.9(4) . . . . ?
C1 N1 C2 N3 158.7(3) . . . . ?
C1 C16 C21 C22 0.6(3) . . . . ?
C1 C16 C21 C9 179.2(3) . . . . ?
C4 N4 C24 O1 -2.6(4) . . . . ?
C4 N4 C24 C3 178.4(3) . . . . ?
C4 C8 C10 C1 177.8(3) . . . . ?
C4 C8 C10 C6 4.3(4) . . . . ?
C8 C4 C28 C25 121.8(4) . . . . ?
C8 C4 C28 C27 -57.9(4) . . . . ?
C10 C1 C16 C21 -174.0(3) . . . . ?
C10 C6 C7 C18 -176.7(3) . . . . ?
C12 C18 C7 C6 -96.2(3) . . . . ?
C12 C26 C5 C15 -0.8(6) . . . . ?
C14 C18 C7 C6 81.8(4) . . . . ?
C14 C15 C5 C26 0.2(6) . . . . ?
C16 C1 C10 C6 114.3(3) . . . . ?
C16 C1 C10 C8 -59.5(4) . . . . ?
C18 C12 C26 C5 1.0(6) . . . . ?
C18 C14 C15 C5 0.3(5) . . . . ?
C20 N2 C2 N1 177.5(3) . . . . ?
C20 N2 C2 N3 -2.1(5) . . . . ?
C20 C23 C13 N3 -1.6(6) . . . . ?
C22 N1 C1 C10 174.2(2) . . . . ?
C22 N1 C1 C16 0.7(3) . . . . ?
C22 N1 C2 N2 152.6(3) . . . . ?
C22 N1 C2 N3 -27.8(4) . . . . ?
C22 C17 C11 C19 -1.9(5) . . . . ?
C24 N4 C4 C8 133.4(3) . . . . ?
C24 N4 C4 C28 -102.7(3) . . . . ?
C26 C12 C18 C14 -0.5(5) . . . . ?
C26 C12 C18 C7 177.7(3) . . . . ?
C28 C4 C8 C10 117.5(3) . . . . ?
C7 C6 C10 C1 -96.3(3) . . . . ?
C7 C6 C10 C8 77.2(3) . . . . ?
C15 C14 C18 C12 -0.2(5) . . . . ?
C15 C14 C18 C7 -178.3(3) . . . . ?
C2 N1 C1 C10 -11.2(4) . . . . ?
C2 N1 C1 C16 175.2(3) . . . . ?
C2 N1 C22 C17 4.2(5) . . . . ?
C2 N1 C22 C21 -174.7(3) . . . . ?
C2 N2 C20 C23 1.7(5) . . . . ?
C2 N3 C13 C23 1.4(6) . . . . ?
C17 C22 C21 C16 -179.2(3) . . . . ?
C17 C22 C21 C9 2.0(4) . . . . ?
C9 C19 C11 C17 2.4(5) . . . . ?
C19 C9 C21 C16 -179.9(3) . . . . ?
C19 C9 C21 C22 -1.5(5) . . . . ?
C21 C22 C17 C11 -0.3(4) . . . . ?
C21 C9 C19 C11 -0.7(5) . . . . ?
C13 N3 C2 N1 -179.0(3) . . . . ?
C13 N3 C2 N2 0.5(5) . . . . ?
